data_7118801
loop_
_publ_author_name
'Tian, Cheng'
'Gong, Lei'
'Meggers, Eric'

_publ_section_title
;
 Chiral-at-metal iridium complex for efficient enantioselective transfer
 hydrogenation of ketones.
;
_journal_issue 22
_journal_name_full 'Chemical communications (Cambridge, England)'
_journal_page_first 4207
_journal_page_last 4210
_journal_paper_doi 10.1039/c6cc00972g
_journal_volume 52
_journal_year 2016
_chemical_formula_moiety 'C45 H44 Cl Ir N4 O S2'
_chemical_formula_sum 'C45 H44 Cl Ir N4 O S2'
_chemical_formula_weight 948.61
_chemical_name_systematic 'Compound S2'
_space_group_IT_number 14
_symmetry_cell_setting monoclinic
_symmetry_space_group_name_Hall '-P 2ybc'
_symmetry_space_group_name_H-M 'P 1 21/c 1'
_atom_sites_solution_hydrogens geom
_atom_sites_solution_primary direct
_atom_sites_solution_secondary difmap
_audit_creation_method SHELXL-97
_audit_update_record
;
2016-01-27 deposited with the CCDC.
2016-02-22 downloaded from the CCDC.
;
_cell_angle_alpha 90.00
_cell_angle_beta 100.52(3)
_cell_angle_gamma 90.00
_cell_formula_units_Z 4
_cell_length_a 18.999(4)
_cell_length_b 13.938(3)
_cell_length_c 18.330(4)
_cell_measurement_reflns_used 4356
_cell_measurement_temperature 173(2)
_cell_measurement_theta_max 26.00
_cell_measurement_theta_min 2.30
_cell_volume 4772.3(18)
_computing_cell_refinement 'Bruker XSCANS'
_computing_data_collection 'Bruker XSCANS'
_computing_data_reduction 'Bruker SHELXTL'
_computing_molecular_graphics 'Bruker SHELXTL'
_computing_publication_material 'Bruker SHELXTL'
_computing_structure_refinement 'SHELXL-97 (Sheldrick, 1997)'
_computing_structure_solution 'SHELXS-97 (Sheldrick, 1990)'
_diffrn_ambient_temperature 173(2)
_diffrn_measured_fraction_theta_full 0.940
_diffrn_measured_fraction_theta_max 0.940
_diffrn_measurement_device_type 'Bruker P4'
_diffrn_measurement_method '\w scans'
_diffrn_radiation_monochromator graphite
_diffrn_radiation_source 'fine-focus sealed tube'
_diffrn_radiation_type MoK\a
_diffrn_radiation_wavelength 0.71073
_diffrn_reflns_av_R_equivalents 0.0727
_diffrn_reflns_av_sigmaI/netI 0.0759
_diffrn_reflns_limit_h_max 23
_diffrn_reflns_limit_h_min -23
_diffrn_reflns_limit_k_max 17
_diffrn_reflns_limit_k_min -17
_diffrn_reflns_limit_l_max 22
_diffrn_reflns_limit_l_min -22
_diffrn_reflns_number 28219
_diffrn_reflns_theta_full 26.00
_diffrn_reflns_theta_max 26.00
_diffrn_reflns_theta_min 2.18
_exptl_absorpt_coefficient_mu 2.975
_exptl_absorpt_correction_T_max 0.6808
_exptl_absorpt_correction_T_min 0.5876
_exptl_absorpt_correction_type empirical
_exptl_absorpt_process_details SADABS
_exptl_crystal_colour Yellow
_exptl_crystal_density_diffrn 1.320
_exptl_crystal_density_method 'not measured'
_exptl_crystal_description Block
_exptl_crystal_F_000 1904
_exptl_crystal_recrystallization_method 'Re-crystallisation from solvent: dichloromethene, n-hexane'
_exptl_crystal_size_max 0.20
_exptl_crystal_size_mid 0.17
_exptl_crystal_size_min 0.14
_refine_diff_density_max 1.322
_refine_diff_density_min -2.400
_refine_diff_density_rms 0.197
_refine_ls_extinction_method none
_refine_ls_goodness_of_fit_ref 0.999
_refine_ls_hydrogen_treatment mixed
_refine_ls_matrix_type full
_refine_ls_number_parameters 487
_refine_ls_number_reflns 8827
_refine_ls_number_restraints 0
_refine_ls_restrained_S_all 0.999
_refine_ls_R_factor_all 0.0751
_refine_ls_R_factor_gt 0.0597
_refine_ls_shift/su_max 0.002
_refine_ls_shift/su_mean 0.000
_refine_ls_structure_factor_coef Fsqd
_refine_ls_weighting_details 'calc w=1/[\s^2^(Fo^2^)+(0.1330P)^2^+0.0000P] where P=(Fo^2^+2Fc^2^)/3'
_refine_ls_weighting_scheme calc
_refine_ls_wR_factor_gt 0.1642
_refine_ls_wR_factor_ref 0.1909
_reflns_number_gt 6783
_reflns_number_total 8827
_reflns_threshold_expression >2sigma(I)
_cod_data_source_file c6cc00972g2.cif
_cod_data_source_block tc1
_cod_depositor_comments
;
The following automatic conversions were performed:

'_symmetry_cell_setting' value 'Monoclinic' changed to 'monoclinic'
according to
/usr/data/users/saulius/crontab/automatic-downloads/rss-feeds/RSC/lib/dictionaries/cif_core.dic
dictionary named 'cif_core.dic' version 2.4.2 from 2011-04-26.

'_exptl_absorpt_correction_type' value 'Empirical' changed to
'empirical' according to
/usr/data/users/saulius/crontab/automatic-downloads/rss-feeds/RSC/lib/dictionaries/cif_core.dic
dictionary named 'cif_core.dic' version 2.4.2 from 2011-04-26.

Automatic conversion script
Id: cif_fix_values 4268 2015-11-12 08:31:59Z antanas 

 Adding full bibliography for 7118801.cif.
;
_cod_original_cell_volume 4772.4(17)
_cod_original_sg_symbol_H-M P2(1)/c
_cod_database_code 7118801

loop_
_symmetry_equiv_pos_as_xyz
'x, y, z'
'-x, y+1/2, -z+1/2'
'-x, -y, -z'
'x, -y-1/2, z-1/2'

loop_
_atom_site_label
_atom_site_type_symbol
_atom_site_fract_x
_atom_site_fract_y
_atom_site_fract_z
_atom_site_U_iso_or_equiv
_atom_site_adp_type
_atom_site_occupancy
_atom_site_symmetry_multiplicity
_atom_site_calc_flag
_atom_site_refinement_flags
O1 O 1.0051(5) -0.0780(6) 1.1349(4) 0.096(3) Uani 1 1 d .
Cl1 Cl 0.80444(9) 0.26576(14) 0.80060(10) 0.0387(4) Uani 1 1 d .
Ir1 Ir 0.701136(13) 0.378000(18) 0.829017(14) 0.03102(15) Uani 1 1 d .
S1 S 0.48404(9) 0.23274(14) 0.86309(12) 0.0483(5) Uani 1 1 d .
S2 S 0.81133(13) 0.61508(14) 0.70352(14) 0.0516(5) Uani 1 1 d .
N1 N 0.6189(3) 0.2730(4) 0.8434(3) 0.0343(13) Uani 1 1 d .
N2 N 0.7685(3) 0.4947(4) 0.8025(3) 0.0370(13) Uani 1 1 d .
N3 N 0.7463(3) 0.3566(4) 0.9542(3) 0.0369(13) Uani 1 1 d .
N4 N 0.7950(3) 0.2767(4) 0.9690(3) 0.0465(15) Uani 1 1 d .
H4A H 0.8128 0.2470 0.9340 0.056 Uiso 1 1 calc R
C1 C 0.7312(4) 0.3778(5) 1.0246(4) 0.0430(19) Uani 1 1 d .
C2 C 0.7721(4) 0.3171(6) 1.0823(4) 0.0501(19) Uani 1 1 d .
H2A H 0.7726 0.3205 1.1342 0.060 Uiso 1 1 calc R
C3 C 0.8117(4) 0.2507(5) 1.0441(4) 0.0426(17) Uani 1 1 d .
C4 C 0.6787(5) 0.4613(7) 1.0353(5) 0.064(2) Uani 1 1 d .
H4B H 0.6585 0.4892 0.9869 0.096 Uiso 1 1 calc R
H4C H 0.7049 0.5109 1.0672 0.096 Uiso 1 1 calc R
H4D H 0.6400 0.4361 1.0585 0.096 Uiso 1 1 calc R
C5 C 0.8636(4) 0.1673(6) 1.0713(4) 0.0487(18) Uani 1 1 d .
C6 C 0.8754(7) 0.0938(9) 1.0171(6) 0.087(4) Uani 1 1 d .
H6A H 0.8525 0.0991 0.9667 0.105 Uiso 1 1 calc R
C7 C 0.9226(7) 0.0125(8) 1.0414(6) 0.097(4) Uani 1 1 d .
H7A H 0.9299 -0.0357 1.0070 0.117 Uiso 1 1 calc R
C8 C 0.9584(5) 0.0057(6) 1.1187(5) 0.062(2) Uani 1 1 d .
C9 C 0.9466(4) 0.0755(6) 1.1715(4) 0.0515(19) Uani 1 1 d .
H9A H 0.9692 0.0694 1.2220 0.062 Uiso 1 1 calc R
C10 C 0.8987(4) 0.1581(6) 1.1471(4) 0.0496(19) Uani 1 1 d .
H10A H 0.8913 0.2054 1.1822 0.059 Uiso 1 1 calc R
C11 C 1.0419(5) -0.0928(7) 1.2136(6) 0.072(3) Uani 1 1 d .
H11A H 1.0711 -0.1512 1.2169 0.108 Uiso 1 1 calc R
H11B H 1.0060 -0.0994 1.2455 0.108 Uiso 1 1 calc R
H11C H 1.0727 -0.0376 1.2299 0.108 Uiso 1 1 calc R
C12 C 0.6177(4) 0.4725(5) 0.8462(4) 0.0380(16) Uani 1 1 d .
C13 C 0.6182(4) 0.5771(5) 0.8471(5) 0.0483(19) Uani 1 1 d .
H13A H 0.6595 0.6106 0.8385 0.058 Uiso 1 1 calc R
C14 C 0.5567(6) 0.6305(6) 0.8610(7) 0.061(3) Uani 1 1 d .
H14A H 0.5576 0.6986 0.8606 0.073 Uiso 1 1 calc R
C15 C 0.4933(5) 0.5800(7) 0.8756(6) 0.061(2) Uani 1 1 d .
H15A H 0.4538 0.6159 0.8860 0.074 Uiso 1 1 calc R
C16 C 0.4896(4) 0.4800(6) 0.8744(5) 0.052(2) Uani 1 1 d .
H16A H 0.4477 0.4478 0.8828 0.062 Uiso 1 1 calc R
C17 C 0.5528(3) 0.4246(5) 0.8596(4) 0.0380(16) Uani 1 1 d .
C18 C 0.5559(3) 0.3150(5) 0.8555(4) 0.0384(16) Uani 1 1 d .
C19 C 0.6125(3) 0.1683(5) 0.8391(4) 0.0347(15) Uani 1 1 d .
C20 C 0.6697(4) 0.0998(5) 0.8293(4) 0.0376(15) Uani 1 1 d .
H20A H 0.7155 0.1222 0.8231 0.045 Uiso 1 1 calc R
C21 C 0.6540(4) -0.0038(5) 0.8294(4) 0.0449(18) Uani 1 1 d .
C22 C 0.5819(4) -0.0362(6) 0.8377(5) 0.0495(19) Uani 1 1 d .
H22A H 0.5720 -0.1031 0.8370 0.059 Uiso 1 1 calc R
C23 C 0.5251(4) 0.0310(6) 0.8470(4) 0.0493(19) Uani 1 1 d .
H23A H 0.4789 0.0090 0.8521 0.059 Uiso 1 1 calc R
C024 C 0.8523(5) 0.6288(5) 0.8027(6) 0.047(2) Uani 1 1 d .
C24 C 0.5418(4) 0.1324(5) 0.8482(4) 0.0384(17) Uani 1 1 d .
C25 C 0.7148(4) -0.0857(6) 0.8218(5) 0.050(2) Uani 1 1 d .
C26 C 0.7319(7) -0.1418(7) 0.8966(8) 0.082(4) Uani 1 1 d .
H26A H 0.6881 -0.1719 0.9068 0.123 Uiso 1 1 calc R
H26B H 0.7507 -0.0973 0.9369 0.123 Uiso 1 1 calc R
H26C H 0.7677 -0.1914 0.8931 0.123 Uiso 1 1 calc R
C27 C 0.7856(5) -0.0362(7) 0.8034(7) 0.076(3) Uani 1 1 d .
H27A H 0.8213 -0.0856 0.7993 0.114 Uiso 1 1 calc R
H27B H 0.8050 0.0086 0.8432 0.114 Uiso 1 1 calc R
H27C H 0.7738 -0.0012 0.7563 0.114 Uiso 1 1 calc R
C28 C 0.6847(5) -0.1573(7) 0.7594(7) 0.075(3) Uani 1 1 d .
H28A H 0.6415 -0.1880 0.7709 0.112 Uiso 1 1 calc R
H28B H 0.7207 -0.2065 0.7557 0.112 Uiso 1 1 calc R
H28C H 0.6726 -0.1230 0.7121 0.112 Uiso 1 1 calc R
C29 C 0.6641(4) 0.3863(4) 0.7125(4) 0.0300(15) Uani 1 1 d .
C30 C 0.6106(4) 0.3285(6) 0.6656(4) 0.0467(18) Uani 1 1 d .
H30A H 0.5843 0.2825 0.6878 0.056 Uiso 1 1 calc R
C31 C 0.5962(5) 0.3396(7) 0.5840(5) 0.057(2) Uani 1 1 d .
H31A H 0.5632 0.2980 0.5541 0.069 Uiso 1 1 calc R
C32 C 0.6325(5) 0.4143(7) 0.5496(5) 0.061(2) Uani 1 1 d .
H32A H 0.6212 0.4235 0.4974 0.073 Uiso 1 1 calc R
C33 C 0.6862(5) 0.4752(6) 0.5943(4) 0.056(2) Uani 1 1 d .
H33A H 0.7103 0.5234 0.5717 0.068 Uiso 1 1 calc R
C34 C 0.7022(4) 0.4604(5) 0.6755(4) 0.0394(16) Uani 1 1 d .
C35 C 0.7575(4) 0.5173(5) 0.7275(4) 0.0391(16) Uani 1 1 d .
C36 C 0.8222(3) 0.5581(5) 0.8470(4) 0.0382(16) Uani 1 1 d .
C37 C 0.8467(4) 0.5575(6) 0.9275(4) 0.0440(17) Uani 1 1 d .
H37A H 0.8284 0.5110 0.9571 0.053 Uiso 1 1 calc R
C38 C 0.8991(5) 0.6278(5) 0.9628(5) 0.047(2) Uani 1 1 d .
C39 C 0.9272(4) 0.6962(6) 0.9157(5) 0.059(2) Uani 1 1 d .
H39A H 0.9620 0.7412 0.9383 0.071 Uiso 1 1 calc R
C40 C 0.9047(4) 0.6989(6) 0.8360(5) 0.056(2) Uani 1 1 d .
H40A H 0.9235 0.7451 0.8066 0.067 Uiso 1 1 calc R
C41 C 0.9229(6) 0.6298(6) 1.0527(6) 0.063(3) Uani 1 1 d .
C42 C 0.8770(8) 0.7050(13) 1.0838(7) 0.130(6) Uani 1 1 d .
H42A H 0.8264 0.6873 1.0705 0.195 Uiso 1 1 calc R
H42B H 0.8844 0.7681 1.0628 0.195 Uiso 1 1 calc R
H42C H 0.8909 0.7076 1.1379 0.195 Uiso 1 1 calc R
C43 C 0.9206(8) 0.5256(10) 1.0867(6) 0.117(5) Uani 1 1 d .
H43A H 0.8717 0.5003 1.0746 0.176 Uiso 1 1 calc R
H43B H 0.9356 0.5286 1.1407 0.176 Uiso 1 1 calc R
H43C H 0.9530 0.4833 1.0658 0.176 Uiso 1 1 calc R
C44 C 1.0055(6) 0.6640(10) 1.0751(7) 0.107(4) Uani 1 1 d .
H44A H 1.0105 0.7289 1.0561 0.160 Uiso 1 1 calc R
H44B H 1.0362 0.6198 1.0536 0.160 Uiso 1 1 calc R
H44C H 1.0198 0.6640 1.1293 0.160 Uiso 1 1 calc R

loop_
_atom_site_aniso_label
_atom_site_aniso_U_11
_atom_site_aniso_U_22
_atom_site_aniso_U_33
_atom_site_aniso_U_23
_atom_site_aniso_U_13
_atom_site_aniso_U_12
O1 0.134(7) 0.081(5) 0.066(5) 0.007(4) 0.002(4) 0.056(5)
Cl1 0.0309(9) 0.0473(10) 0.0386(9) 0.0024(7) 0.0078(7) 0.0040(7)
Ir1 0.0253(2) 0.0336(2) 0.0333(2) 0.00160(10) 0.00302(13) 0.00048(9)
S1 0.0267(9) 0.0467(11) 0.0711(14) 0.0062(10) 0.0077(9) -0.0010(8)
S2 0.0532(13) 0.0502(13) 0.0545(13) 0.0089(9) 0.0181(10) -0.0077(8)
N1 0.031(3) 0.031(3) 0.040(3) 0.001(2) 0.003(2) -0.002(2)
N2 0.028(3) 0.034(3) 0.049(4) 0.003(3) 0.006(3) 0.000(2)
N3 0.034(3) 0.048(3) 0.027(3) 0.000(3) 0.001(2) 0.006(3)
N4 0.053(4) 0.050(4) 0.037(3) 0.001(3) 0.009(3) 0.014(3)
C1 0.027(4) 0.059(5) 0.040(4) -0.006(3) 0.000(3) -0.001(3)
C2 0.057(5) 0.064(5) 0.029(4) 0.000(3) 0.008(3) -0.001(4)
C3 0.043(4) 0.050(4) 0.034(4) 0.004(3) 0.003(3) -0.001(3)
C4 0.065(6) 0.085(7) 0.045(5) -0.007(4) 0.016(4) 0.029(5)
C5 0.053(5) 0.048(5) 0.044(4) 0.002(4) 0.004(4) -0.002(4)
C6 0.123(11) 0.071(7) 0.055(6) -0.027(5) -0.016(6) 0.031(7)
C7 0.160(12) 0.057(6) 0.061(6) -0.006(5) -0.017(7) 0.057(7)
C8 0.073(6) 0.057(5) 0.056(5) 0.006(4) 0.008(4) 0.020(4)
C9 0.048(5) 0.062(5) 0.042(4) 0.009(4) 0.000(4) 0.010(4)
C10 0.048(5) 0.058(5) 0.043(4) 0.010(4) 0.008(4) 0.008(4)
C11 0.061(6) 0.071(6) 0.080(7) 0.017(5) 0.003(5) 0.026(5)
C12 0.033(4) 0.031(4) 0.049(4) 0.007(3) 0.006(3) 0.014(3)
C13 0.044(4) 0.034(4) 0.069(5) 0.000(4) 0.013(4) -0.001(3)
C14 0.056(6) 0.034(5) 0.099(8) 0.006(4) 0.027(6) 0.006(3)
C15 0.048(5) 0.049(5) 0.091(7) 0.011(5) 0.024(5) 0.016(4)
C16 0.034(4) 0.056(5) 0.066(5) 0.005(4) 0.013(4) 0.006(3)
C17 0.025(3) 0.040(4) 0.048(4) 0.005(3) 0.006(3) 0.009(3)
C18 0.023(3) 0.044(4) 0.047(4) 0.006(3) 0.003(3) -0.005(3)
C19 0.025(3) 0.037(4) 0.039(4) 0.007(3) -0.003(3) -0.001(3)
C20 0.033(4) 0.036(4) 0.041(4) 0.006(3) -0.001(3) 0.000(3)
C21 0.039(4) 0.037(4) 0.053(5) 0.002(3) -0.005(3) 0.002(3)
C22 0.042(4) 0.038(4) 0.065(5) 0.000(4) -0.002(4) -0.008(3)
C23 0.032(4) 0.047(4) 0.065(5) 0.006(4) 0.001(4) -0.008(3)
C024 0.043(5) 0.033(4) 0.067(6) -0.001(3) 0.016(4) -0.001(3)
C24 0.031(4) 0.040(4) 0.042(4) 0.007(3) 0.000(3) 0.002(3)
C25 0.042(4) 0.043(5) 0.062(5) -0.009(4) 0.003(4) 0.010(4)
C26 0.063(7) 0.070(7) 0.115(10) 0.013(6) 0.019(7) 0.022(5)
C27 0.067(6) 0.062(6) 0.101(8) -0.014(6) 0.024(6) 0.005(5)
C28 0.052(6) 0.055(6) 0.111(9) -0.016(6) 0.001(6) 0.012(5)
C29 0.034(4) 0.017(3) 0.036(4) 0.001(2) -0.001(3) 0.011(2)
C30 0.042(4) 0.046(4) 0.048(4) -0.001(4) -0.001(3) 0.006(3)
C31 0.061(6) 0.058(5) 0.044(5) -0.007(4) -0.014(4) 0.000(4)
C32 0.073(6) 0.068(6) 0.038(5) 0.005(4) -0.002(4) 0.007(5)
C33 0.066(6) 0.062(5) 0.040(4) 0.008(4) 0.009(4) -0.001(4)
C34 0.047(4) 0.036(4) 0.034(4) 0.002(3) 0.002(3) 0.006(3)
C35 0.038(4) 0.040(4) 0.041(4) 0.009(3) 0.010(3) -0.001(3)
C36 0.027(3) 0.040(4) 0.048(4) -0.003(3) 0.006(3) -0.006(3)
C37 0.028(4) 0.050(4) 0.053(5) -0.001(4) 0.006(3) 0.000(3)
C38 0.044(5) 0.042(5) 0.054(5) -0.015(3) 0.005(4) -0.003(3)
C39 0.045(5) 0.038(4) 0.090(7) -0.010(4) 0.005(4) -0.009(3)
C40 0.045(5) 0.049(5) 0.077(6) 0.003(4) 0.018(4) -0.011(4)
C41 0.060(6) 0.067(7) 0.056(6) -0.021(4) -0.008(5) -0.003(4)
C42 0.124(12) 0.169(16) 0.091(9) -0.052(10) 0.002(8) 0.056(11)
C43 0.159(14) 0.113(11) 0.060(7) 0.001(7) -0.032(8) -0.046(10)
C44 0.077(8) 0.139(11) 0.090(9) -0.030(8) -0.027(7) -0.016(8)

loop_
_atom_type_symbol
_atom_type_description
_atom_type_scat_dispersion_real
_atom_type_scat_dispersion_imag
_atom_type_scat_source
C C 0.0033 0.0016 'International Tables Vol C Tables 4.2.6.8 and 6.1.1.4'
H H 0.0000 0.0000 'International Tables Vol C Tables 4.2.6.8 and 6.1.1.4'
N N 0.0061 0.0033 'International Tables Vol C Tables 4.2.6.8 and 6.1.1.4'
O O 0.0106 0.0060 'International Tables Vol C Tables 4.2.6.8 and 6.1.1.4'
S S 0.1246 0.1234 'International Tables Vol C Tables 4.2.6.8 and 6.1.1.4'
Cl Cl 0.1484 0.1585 'International Tables Vol C Tables 4.2.6.8 and 6.1.1.4'
Ir Ir -1.4442 7.9887 'International Tables Vol C Tables 4.2.6.8 and 6.1.1.4'

loop_
_geom_angle_atom_site_label_1
_geom_angle_atom_site_label_2
_geom_angle_atom_site_label_3
_geom_angle
C8 O1 C11 117.7(7)
C29 Ir1 C12 89.8(3)
C29 Ir1 N2 80.5(2)
C12 Ir1 N2 93.2(3)
C29 Ir1 N1 92.5(2)
C12 Ir1 N1 80.1(3)
N2 Ir1 N1 170.4(2)
C29 Ir1 N3 175.0(2)
C12 Ir1 N3 94.8(2)
N2 Ir1 N3 101.0(2)
N1 Ir1 N3 86.4(2)
C29 Ir1 Cl1 87.46(18)
C12 Ir1 Cl1 176.8(2)
N2 Ir1 Cl1 84.81(15)
N1 Ir1 Cl1 101.56(16)
N3 Ir1 Cl1 88.00(15)
C18 S1 C24 89.5(3)
C35 S2 C024 89.6(3)
C18 N1 C19 111.3(5)
C18 N1 Ir1 113.1(4)
C19 N1 Ir1 135.4(4)
C35 N2 C36 112.1(5)
C35 N2 Ir1 113.7(4)
C36 N2 Ir1 134.2(4)
C1 N3 N4 102.8(5)
C1 N3 Ir1 141.5(5)
N4 N3 Ir1 113.2(4)
C3 N4 N3 114.0(6)
N3 C1 C2 111.9(6)
N3 C1 C4 120.9(6)
C2 C1 C4 127.2(7)
C3 C2 C1 105.9(6)
N4 C3 C2 105.3(6)
N4 C3 C5 121.8(6)
C2 C3 C5 132.9(7)
C10 C5 C6 119.4(8)
C10 C5 C3 122.4(7)
C6 C5 C3 118.2(8)
C7 C6 C5 119.6(9)
C8 C7 C6 119.8(9)
C9 C8 C7 121.0(8)
C9 C8 O1 125.0(8)
C7 C8 O1 114.0(7)
C8 C9 C10 119.4(7)
C5 C10 C9 120.8(8)
C13 C12 C17 117.4(6)
C13 C12 Ir1 128.1(5)
C17 C12 Ir1 114.6(5)
C14 C13 C12 120.8(7)
C13 C14 C15 120.3(7)
C16 C15 C14 121.3(7)
C15 C16 C17 118.6(7)
C12 C17 C16 121.7(6)
C12 C17 C18 114.0(5)
C16 C17 C18 124.3(6)
N1 C18 C17 118.1(5)
N1 C18 S1 115.5(5)
C17 C18 S1 126.3(5)
N1 C19 C24 113.6(6)
N1 C19 C20 126.3(6)
C24 C19 C20 120.0(6)
C21 C20 C19 118.5(6)
C20 C21 C22 119.5(7)
C20 C21 C25 122.2(7)
C22 C21 C25 118.4(7)
C23 C22 C21 122.3(7)
C24 C23 C22 117.6(7)
C40 C024 C36 122.0(9)
C40 C024 S2 128.1(7)
C36 C024 S2 109.9(6)
C23 C24 C19 122.2(7)
C23 C24 S1 127.8(6)
C19 C24 S1 110.0(5)
C28 C25 C26 108.4(10)
C28 C25 C27 109.5(8)
C26 C25 C27 110.7(8)
C28 C25 C21 109.8(7)
C26 C25 C21 108.1(7)
C27 C25 C21 110.4(7)
C30 C29 C34 117.5(7)
C30 C29 Ir1 129.3(5)
C34 C29 Ir1 113.2(5)
C29 C30 C31 121.5(7)
C32 C31 C30 119.8(8)
C31 C32 C33 120.8(7)
C32 C33 C34 118.6(7)
C33 C34 C29 121.7(7)
C33 C34 C35 123.7(7)
C29 C34 C35 114.6(6)
N2 C35 C34 118.0(6)
N2 C35 S2 115.0(5)
C34 C35 S2 127.1(5)
C024 C36 C37 118.7(7)
C024 C36 N2 113.4(7)
C37 C36 N2 127.9(6)
C38 C37 C36 120.5(7)
C39 C38 C37 118.2(8)
C39 C38 C41 121.8(7)
C37 C38 C41 120.0(7)
C40 C39 C38 123.0(7)
C39 C40 C024 117.5(8)
C42 C41 C43 114.9(12)
C42 C41 C44 107.1(10)
C43 C41 C44 105.4(9)
C42 C41 C38 108.4(9)
C43 C41 C38 111.1(7)
C44 C41 C38 109.8(9)

loop_
_geom_bond_atom_site_label_1
_geom_bond_atom_site_label_2
_geom_bond_distance
O1 C8 1.464(10)
O1 C11 1.497(12)
Cl1 Ir1 2.6353(18)
Ir1 C29 2.127(7)
Ir1 C12 2.129(6)
Ir1 N2 2.179(6)
Ir1 N1 2.192(6)
Ir1 N3 2.318(6)
S1 C18 1.808(7)
S1 C24 1.829(8)
S2 C35 1.807(7)
S2 C024 1.852(11)
N1 C18 1.385(9)
N1 C19 1.465(9)
N2 C35 1.388(9)
N2 C36 1.477(9)
N3 C1 1.403(10)
N3 N4 1.442(8)
N4 C3 1.403(9)
C1 C2 1.462(11)
C1 C4 1.569(10)
C2 C3 1.452(11)
C3 C5 1.546(11)
C5 C10 1.434(11)
C5 C6 1.472(13)
C6 C7 1.464(14)
C7 C8 1.457(13)
C8 C9 1.418(11)
C9 C10 1.484(11)
C12 C13 1.458(10)
C12 C17 1.461(10)
C13 C14 1.446(12)
C14 C15 1.462(13)
C15 C16 1.396(12)
C16 C17 1.494(9)
C17 C18 1.531(11)
C19 C24 1.470(10)
C19 C20 1.482(10)
C20 C21 1.476(10)
C21 C22 1.476(10)
C21 C25 1.647(10)
C22 C23 1.462(11)
C23 C24 1.448(10)
C024 C40 1.448(11)
C024 C36 1.459(11)
C25 C28 1.548(14)
C25 C26 1.560(16)
C25 C27 1.603(13)
C29 C30 1.448(10)
C29 C34 1.494(10)
C30 C31 1.479(11)
C31 C32 1.455(14)
C32 C33 1.459(12)
C33 C34 1.478(10)
C34 C35 1.508(9)
C36 C37 1.464(10)
C37 C38 1.461(10)
C38 C39 1.452(12)
C38 C41 1.628(14)
C39 C40 1.446(12)
C41 C42 1.537(15)
C41 C43 1.585(16)
C41 C44 1.621(15)
